data_1555380
loop_
_publ_author_name
'Chung, Tsai-Wen'
'Narhe, Bharat D.'
'Lin, Chun-Cheng'
'Sun, Chung-Ming'

_publ_section_title
;
 Multicomponent Synthesis of Functionalized Tetrahydroacridinones:
 Insights into a Mechanistic Route.
;
_journal_issue 21
_journal_name_full 'Organic letters'
_journal_page_first 5368
_journal_page_last 5371
_journal_paper_doi 10.1021/acs.orglett.5b02705
_journal_volume 17
_journal_year 2015
_chemical_formula_sum 'C22 H27 N3 O'
_chemical_formula_weight 349.46
_space_group_crystal_system monoclinic
_space_group_IT_number 15
_space_group_name_Hall '-C 2yc'
_space_group_name_H-M_alt 'C 1 2/c 1'
_atom_sites_solution_hydrogens geom
_audit_creation_method SHELXL-2014/6
_cell_angle_alpha 90
_cell_angle_beta 120.399(2)
_cell_angle_gamma 90
_cell_formula_units_Z 8
_cell_length_a 32.003(3)
_cell_length_b 7.0392(7)
_cell_length_c 19.0154(19)
_cell_measurement_reflns_used 2185
_cell_measurement_temperature 100(2)
_cell_measurement_theta_max 25.7613
_cell_measurement_theta_min 2.4836
_cell_volume 3694.8(6)
_computing_cell_refinement 'SAINT V8.34A (Bruker AXS Inc., 2013)'
_computing_data_collection 'APEX2 (Bruker AXS, 2010)'
_computing_data_reduction 'SAINT V8.34A (Bruker AXS Inc., 2013)'
_computing_molecular_graphics 'SHELXTL (Sheldrick, 2008)'
_computing_publication_material SHELXTL
_computing_structure_refinement 'SHELXL-2014/6 (Sheldrick, 2014)'
_diffrn_ambient_temperature 100(2)
_diffrn_detector_area_resol_mean 8.3333
_diffrn_measured_fraction_theta_full 1.000
_diffrn_measured_fraction_theta_max 0.998
_diffrn_measurement_device_type 'Bruker APEX-II CCD'
_diffrn_measurement_method '\f and \w scans'
_diffrn_radiation_type MoK\a
_diffrn_radiation_wavelength 0.71073
_diffrn_reflns_av_R_equivalents 0.0519
_diffrn_reflns_av_unetI/netI 0.0506
_diffrn_reflns_Laue_measured_fraction_full 1.000
_diffrn_reflns_Laue_measured_fraction_max 0.998
_diffrn_reflns_limit_h_max 40
_diffrn_reflns_limit_h_min -40
_diffrn_reflns_limit_k_max 4
_diffrn_reflns_limit_k_min -8
_diffrn_reflns_limit_l_max 23
_diffrn_reflns_limit_l_min -23
_diffrn_reflns_number 14047
_diffrn_reflns_point_group_measured_fraction_full 1.000
_diffrn_reflns_point_group_measured_fraction_max 0.998
_diffrn_reflns_theta_full 25.242
_diffrn_reflns_theta_max 26.441
_diffrn_reflns_theta_min 1.475
_exptl_absorpt_coefficient_mu 0.078
_exptl_absorpt_correction_T_max 0.9485
_exptl_absorpt_correction_T_min 0.8506
_exptl_absorpt_correction_type multi-scan
_exptl_absorpt_process_details 'SADABS V2014/4 (Bruker AXS Inc.)'
_exptl_crystal_colour 'Pale Brown'
_exptl_crystal_density_diffrn 1.256
_exptl_crystal_density_meas ?
_exptl_crystal_density_method 'not measured'
_exptl_crystal_description Columnar
_exptl_crystal_F_000 1504
_exptl_crystal_size_max 0.16
_exptl_crystal_size_mid 0.06
_exptl_crystal_size_min 0.06
_refine_diff_density_max 0.276
_refine_diff_density_min -0.265
_refine_diff_density_rms 0.053
_refine_ls_extinction_method none
_refine_ls_goodness_of_fit_ref 1.010
_refine_ls_hydrogen_treatment constr
_refine_ls_matrix_type full
_refine_ls_number_parameters 237
_refine_ls_number_reflns 3799
_refine_ls_number_restraints 0
_refine_ls_restrained_S_all 1.010
_refine_ls_R_factor_all 0.0811
_refine_ls_R_factor_gt 0.0482
_refine_ls_shift/su_max 0.000
_refine_ls_shift/su_mean 0.000
_refine_ls_structure_factor_coef Fsqd
_refine_ls_weighting_details 'w=1/[\s^2^(Fo^2^)+(0.0687P)^2^+1.1592P] where P=(Fo^2^+2Fc^2^)/3'
_refine_ls_weighting_scheme calc
_refine_ls_wR_factor_gt 0.1123
_refine_ls_wR_factor_ref 0.1283
_reflns_Friedel_coverage 0.000
_reflns_number_gt 2628
_reflns_number_total 3799
_reflns_threshold_expression 'I > 2\s(I)'
_cod_data_source_file ol5b02705_si_006.cif
_cod_data_source_block mo_141014LT_0m
_cod_depositor_comments
;
The following automatic conversions were performed:

data item '_exptl_crystal_density_meas' value 'not measured' was
changed to '?' -- the value is perceived as not measured.

Automatic conversion script
Id: cif_fix_values 6909 2019-04-08 15:41:33Z antanas 
;
_cod_original_sg_symbol_H-M 'C 2/c'
_cod_database_code 1555380
_shelx_space_group_comment
;
The symmetry employed for this shelxl refinement is uniquely defined
by the following loop, which should always be used as a source of
symmetry information in preference to the above space-group names.
They are only intended as comments.
;
_shelxl_version_number 2014/6

loop_
_space_group_symop_operation_xyz
'x, y, z'
'-x, y, -z+1/2'
'x+1/2, y+1/2, z'
'-x+1/2, y+1/2, -z+1/2'
'-x, -y, -z'
'x, -y, z-1/2'
'-x+1/2, -y+1/2, -z'
'x+1/2, -y+1/2, z-1/2'

loop_
_atom_site_label
_atom_site_type_symbol
_atom_site_fract_x
_atom_site_fract_y
_atom_site_fract_z
_atom_site_U_iso_or_equiv
_atom_site_adp_type
_atom_site_occupancy
_atom_site_site_symmetry_order
_atom_site_calc_flag
_atom_site_refinement_flags_posn
_atom_site_refinement_flags_adp
O1 O 0.14014(5) 0.42144(19) 0.01481(8) 0.0255(3) Uani 1 1 d . .
N1 N 0.24388(5) 0.8339(2) 0.41800(9) 0.0191(4) Uani 1 1 d . .
H3 H 0.2622 0.8912 0.4650 0.023 Uiso 1 1 calc R U
N2 N 0.22970(5) 0.6497(2) 0.41063(9) 0.0195(4) Uani 1 1 d . .
N3 N 0.16053(5) 1.0596(2) 0.09810(9) 0.0166(3) Uani 1 1 d . .
H4 H 0.1561 1.1802 0.0840 0.020 Uiso 1 1 calc R U
C1 C 0.00800(7) 0.6858(3) 0.13865(13) 0.0283(5) Uani 1 1 d . .
H19 H 0.0202 0.7623 0.1890 0.034 Uiso 1 1 calc R U
H1 H -0.0264 0.6551 0.1186 0.034 Uiso 1 1 calc R U
C2 C 0.01180(7) 0.8023(3) 0.07393(12) 0.0273(5) Uani 1 1 d . .
H21 H -0.0047 0.7334 0.0213 0.033 Uiso 1 1 calc R U
H20 H -0.0049 0.9256 0.0663 0.033 Uiso 1 1 calc R U
C3 C 0.06459(6) 0.8377(3) 0.09856(11) 0.0199(4) Uani 1 1 d . .
H23 H 0.0657 0.9066 0.0541 0.024 Uiso 1 1 calc R U
H22 H 0.0801 0.9189 0.1478 0.024 Uiso 1 1 calc R U
C4 C 0.09296(6) 0.6523(3) 0.11604(11) 0.0167(4) Uani 1 1 d . .
H24 H 0.0760 0.5746 0.0651 0.020 Uiso 1 1 calc R U
C5 C 0.14576(6) 0.6810(3) 0.13457(10) 0.0145(4) Uani 1 1 d . .
H14 H 0.1628 0.5560 0.1527 0.017 Uiso 1 1 calc R U
C6 C 0.14516(6) 0.7376(3) 0.05720(11) 0.0147(4) Uani 1 1 d . .
C7 C 0.13967(6) 0.5930(3) -0.00012(11) 0.0164(4) Uani 1 1 d . .
C8 C 0.13433(7) 0.6539(3) -0.08108(11) 0.0190(4) Uani 1 1 d . .
H13 H 0.1147 0.5581 -0.1231 0.023 Uiso 1 1 calc R U
H12 H 0.1668 0.6571 -0.0756 0.023 Uiso 1 1 calc R U
C9 C 0.11040(6) 0.8494(3) -0.10993(10) 0.0159(4) Uani 1 1 d . .
C10 C 0.05756(7) 0.8403(3) -0.13083(11) 0.0223(4) Uani 1 1 d . .
H11 H 0.0563 0.8029 -0.0823 0.034 Uiso 1 1 calc R U
H10 H 0.0400 0.7468 -0.1742 0.034 Uiso 1 1 calc R U
H2 H 0.0425 0.9655 -0.1494 0.034 Uiso 1 1 calc R U
C11 C 0.20321(6) 0.6164(3) 0.33117(11) 0.0171(4) Uani 1 1 d . .
H27 H 0.1889 0.4973 0.3081 0.020 Uiso 1 1 calc R U
C12 C 0.19899(6) 0.7813(3) 0.28492(11) 0.0147(4) Uani 1 1 d . .
C13 C 0.22621(6) 0.9200(3) 0.34373(10) 0.0156(4) Uani 1 1 d . .
C14 C 0.23120(6) 1.1053(3) 0.32267(11) 0.0174(4) Uani 1 1 d . .
H26 H 0.2497 1.1978 0.3629 0.021 Uiso 1 1 calc R U
C15 C 0.20796(6) 1.1473(3) 0.24078(11) 0.0168(4) Uani 1 1 d . .
H25 H 0.2104 1.2720 0.2241 0.020 Uiso 1 1 calc R U
C16 C 0.18049(6) 1.0095(3) 0.18089(10) 0.0155(4) Uani 1 1 d . .
C17 C 0.14811(6) 0.9239(3) 0.03994(10) 0.0153(4) Uani 1 1 d . .
C18 C 0.11128(7) 0.9119(3) -0.18650(11) 0.0208(4) Uani 1 1 d . .
H6 H 0.0991 1.0423 -0.2006 0.031 Uiso 1 1 calc R U
H5 H 0.0907 0.8270 -0.2319 0.031 Uiso 1 1 calc R U
H7 H 0.1446 0.9062 -0.1759 0.031 Uiso 1 1 calc R U
C19 C 0.13952(7) 0.9903(3) -0.04134(10) 0.0179(4) Uani 1 1 d . .
H9 H 0.1712 1.0123 -0.0375 0.021 Uiso 1 1 calc R U
H8 H 0.1220 1.1131 -0.0549 0.021 Uiso 1 1 calc R U
C20 C 0.03687(7) 0.5036(3) 0.15789(13) 0.0281(5) Uani 1 1 d . .
H18 H 0.0217 0.4197 0.1095 0.034 Uiso 1 1 calc R U
H17 H 0.0360 0.4371 0.2030 0.034 Uiso 1 1 calc R U
C21 C 0.08959(7) 0.5408(3) 0.18217(12) 0.0224(4) Uani 1 1 d . .
H16 H 0.1067 0.4180 0.1915 0.027 Uiso 1 1 calc R U
H15 H 0.1058 0.6133 0.2339 0.027 Uiso 1 1 calc R U
C22 C 0.17497(6) 0.8252(3) 0.20050(10) 0.0140(4) Uani 1 1 d . .

loop_
_atom_site_aniso_label
_atom_site_aniso_U_11
_atom_site_aniso_U_22
_atom_site_aniso_U_33
_atom_site_aniso_U_23
_atom_site_aniso_U_13
_atom_site_aniso_U_12
O1 0.0440(9) 0.0136(7) 0.0201(7) 0.0004(6) 0.0171(7) 0.0026(6)
N1 0.0227(8) 0.0222(9) 0.0094(8) 0.0001(7) 0.0059(6) -0.0031(7)
N2 0.0241(8) 0.0203(9) 0.0137(8) 0.0010(7) 0.0092(7) -0.0008(7)
N3 0.0246(8) 0.0132(8) 0.0108(8) 0.0007(7) 0.0080(6) -0.0005(6)
C1 0.0226(10) 0.0419(14) 0.0240(11) 0.0046(10) 0.0146(9) 0.0003(9)
C2 0.0247(11) 0.0376(13) 0.0208(10) 0.0069(10) 0.0123(9) 0.0065(9)
C3 0.0231(10) 0.0236(11) 0.0136(9) 0.0035(8) 0.0096(8) 0.0025(8)
C4 0.0215(9) 0.0163(9) 0.0119(9) -0.0004(8) 0.0081(7) -0.0016(8)
C5 0.0177(9) 0.0149(9) 0.0108(9) 0.0007(7) 0.0072(7) 0.0011(7)
C6 0.0148(9) 0.0169(10) 0.0108(9) 0.0006(8) 0.0053(7) 0.0007(7)
C7 0.0193(9) 0.0139(9) 0.0157(9) 0.0002(8) 0.0086(8) 0.0015(7)
C8 0.0263(10) 0.0183(10) 0.0149(9) -0.0019(8) 0.0123(8) 0.0012(8)
C9 0.0218(9) 0.0162(10) 0.0108(9) 0.0007(8) 0.0091(7) -0.0004(7)
C10 0.0219(10) 0.0300(12) 0.0154(10) 0.0004(9) 0.0096(8) -0.0001(8)
C11 0.0196(9) 0.0181(10) 0.0136(9) 0.0000(8) 0.0085(8) 0.0005(7)
C12 0.0153(9) 0.0161(9) 0.0138(9) 0.0009(8) 0.0082(7) 0.0015(7)
C13 0.0146(8) 0.0217(10) 0.0098(9) 0.0002(8) 0.0054(7) 0.0016(7)
C14 0.0169(9) 0.0199(10) 0.0149(9) -0.0040(8) 0.0076(8) -0.0033(7)
C15 0.0202(9) 0.0156(9) 0.0162(9) -0.0001(8) 0.0105(8) -0.0018(7)
C16 0.0177(9) 0.0185(10) 0.0108(9) 0.0000(8) 0.0076(7) 0.0010(7)
C17 0.0155(9) 0.0173(10) 0.0117(9) -0.0022(8) 0.0060(7) 0.0002(7)
C18 0.0300(10) 0.0209(10) 0.0136(9) 0.0002(8) 0.0125(8) -0.0018(8)
C19 0.0253(10) 0.0159(10) 0.0132(9) 0.0005(8) 0.0104(8) -0.0026(8)
C20 0.0266(11) 0.0331(12) 0.0269(11) 0.0055(10) 0.0153(9) -0.0047(9)
C21 0.0229(10) 0.0229(11) 0.0224(10) 0.0057(9) 0.0121(8) -0.0004(8)
C22 0.0166(9) 0.0157(10) 0.0108(9) 0.0007(8) 0.0078(7) 0.0022(7)

loop_
_atom_type_symbol
_atom_type_description
_atom_type_scat_dispersion_real
_atom_type_scat_dispersion_imag
_atom_type_scat_source
C C 0.0033 0.0016 'International Tables Vol C Tables 4.2.6.8 and 6.1.1.4'
H H 0.0000 0.0000 'International Tables Vol C Tables 4.2.6.8 and 6.1.1.4'
N N 0.0061 0.0033 'International Tables Vol C Tables 4.2.6.8 and 6.1.1.4'
O O 0.0106 0.0060 'International Tables Vol C Tables 4.2.6.8 and 6.1.1.4'

loop_
_geom_angle_atom_site_label_1
_geom_angle_atom_site_label_2
_geom_angle_atom_site_label_3
_geom_angle
N2 N1 C13 111.99(14)
N2 N1 H3 124.0
C13 N1 H3 124.0
C11 N2 N1 105.89(15)
C17 N3 C16 120.87(15)
C17 N3 H4 119.6
C16 N3 H4 119.6
C20 C1 C2 111.13(17)
C20 C1 H19 109.4
C2 C1 H19 109.4
C20 C1 H1 109.4
C2 C1 H1 109.4
H19 C1 H1 108.0
C3 C2 C1 111.44(16)
C3 C2 H21 109.3
C1 C2 H21 109.3
C3 C2 H20 109.3
C1 C2 H20 109.3
H21 C2 H20 108.0
C4 C3 C2 111.74(17)
C4 C3 H23 109.3
C2 C3 H23 109.3
C4 C3 H22 109.3
C2 C3 H22 109.3
H23 C3 H22 107.9
C3 C4 C21 109.61(15)
C3 C4 C5 113.37(15)
C21 C4 C5 113.60(14)
C3 C4 H24 106.6
C21 C4 H24 106.6
C5 C4 H24 106.6
C22 C5 C6 109.08(14)
C22 C5 C4 114.81(14)
C6 C5 C4 109.62(14)
C22 C5 H14 107.7
C6 C5 H14 107.7
C4 C5 H14 107.7
C17 C6 C7 119.66(16)
C17 C6 C5 121.13(16)
C7 C6 C5 119.17(16)
O1 C7 C6 122.30(17)
O1 C7 C8 119.26(16)
C6 C7 C8 118.42(16)
C7 C8 C9 113.25(15)
C7 C8 H13 108.9
C9 C8 H13 108.9
C7 C8 H12 108.9
C9 C8 H12 108.9
H13 C8 H12 107.7
C19 C9 C10 111.48(15)
C19 C9 C18 109.18(15)
C10 C9 C18 108.29(15)
C19 C9 C8 107.42(15)
C10 C9 C8 109.95(15)
C18 C9 C8 110.53(15)
C9 C10 H11 109.5
C9 C10 H10 109.5
H11 C10 H10 109.5
C9 C10 H2 109.5
H11 C10 H2 109.5
H10 C10 H2 109.5
N2 C11 C12 111.51(17)
N2 C11 H27 124.2
C12 C11 H27 124.2
C13 C12 C22 120.72(16)
C13 C12 C11 104.39(15)
C22 C12 C11 134.89(17)
N1 C13 C14 131.43(17)
N1 C13 C12 106.21(16)
C14 C13 C12 122.36(16)
C15 C14 C13 116.78(17)
C15 C14 H26 121.6
C13 C14 H26 121.6
C14 C15 C16 121.59(17)
C14 C15 H25 119.2
C16 C15 H25 119.2
C22 C16 N3 119.10(16)
C22 C16 C15 122.53(16)
N3 C16 C15 118.25(16)
N3 C17 C6 120.39(16)
N3 C17 C19 116.42(16)
C6 C17 C19 123.17(16)
C9 C18 H6 109.5
C9 C18 H5 109.5
H6 C18 H5 109.5
C9 C18 H7 109.5
H6 C18 H7 109.5
H5 C18 H7 109.5
C17 C19 C9 113.11(15)
C17 C19 H9 109.0
C9 C19 H9 109.0
C17 C19 H8 109.0
C9 C19 H8 109.0
H9 C19 H8 107.8
C1 C20 C21 111.93(17)
C1 C20 H18 109.2
C21 C20 H18 109.2
C1 C20 H17 109.2
C21 C20 H17 109.2
H18 C20 H17 107.9
C20 C21 C4 111.40(15)
C20 C21 H16 109.3
C4 C21 H16 109.3
C20 C21 H15 109.3
C4 C21 H15 109.3
H16 C21 H15 108.0
C16 C22 C12 116.03(16)
C16 C22 C5 120.98(15)
C12 C22 C5 122.98(16)

loop_
_geom_bond_atom_site_label_1
_geom_bond_atom_site_label_2
_geom_bond_distance
O1 C7 1.239(2)
N1 N2 1.358(2)
N1 C13 1.369(2)
N1 H3 0.8800
N2 C11 1.327(2)
N3 C17 1.359(2)
N3 C16 1.412(2)
N3 H4 0.8800
C1 C20 1.513(3)
C1 C2 1.534(3)
C1 H19 0.9900
C1 H1 0.9900
C2 C3 1.528(3)
C2 H21 0.9900
C2 H20 0.9900
C3 C4 1.527(3)
C3 H23 0.9900
C3 H22 0.9900
C4 C21 1.532(3)
C4 C5 1.555(2)
C4 H24 1.0000
C5 C22 1.514(2)
C5 C6 1.515(2)
C5 H14 1.0000
C6 C17 1.367(3)
C6 C7 1.436(3)
C7 C8 1.522(3)
C8 C9 1.535(3)
C8 H13 0.9900
C8 H12 0.9900
C9 C19 1.524(2)
C9 C10 1.530(2)
C9 C18 1.535(2)
C10 H11 0.9800
C10 H10 0.9800
C10 H2 0.9800
C11 C12 1.421(3)
C11 H27 0.9500
C12 C13 1.406(3)
C12 C22 1.419(2)
C13 C14 1.397(3)
C14 C15 1.376(2)
C14 H26 0.9500
C15 C16 1.413(2)
C15 H25 0.9500
C16 C22 1.386(3)
C17 C19 1.501(2)
C18 H6 0.9800
C18 H5 0.9800
C18 H7 0.9800
C19 H9 0.9900
C19 H8 0.9900
C20 C21 1.530(3)
C20 H18 0.9900
C20 H17 0.9900
C21 H16 0.9900
C21 H15 0.9900
